data_4110033
loop_
_publ_author_name
'Yoshinori Kondo'
'James V. Morey'
'Jacqueline C. Morgan'
'Hiroshi Naka'
'Daisuke Nobuto'
'Paul R. Raithby'
'Masanobu Uchiyama'
'Andrew E. H. Wheatley'

_publ_section_title
;
 On the Kinetic and Thermodynamic Reactivity of Lithium
 Di(alkyl)amidozincate Bases in Directed Ortho Metalation
;
_journal_name_full 'Journal of the American Chemical Society'
_journal_page_first 12734
_journal_page_last 12738
_journal_paper_doi 10.1021/ja072118m
_journal_volume 129
_journal_year 2007
_chemical_formula_moiety 'C13 H28 Li N Zn'
_chemical_formula_sum 'C13 H28 Li N Zn'
_chemical_formula_weight 270.67
_chemical_name_systematic
; 
 ? 
;
_space_group_IT_number 14
_symmetry_cell_setting monoclinic
_symmetry_space_group_name_Hall '-P 2yn'
_symmetry_space_group_name_H-M 'P 1 21/n 1'
_atom_sites_solution_hydrogens geom
_atom_sites_solution_primary direct
_atom_sites_solution_secondary difmap
_audit_creation_method SHELXL-97
_cell_angle_alpha 90.00
_cell_angle_beta 97.6867(8)
_cell_angle_gamma 90.00
_cell_formula_units_Z 4
_cell_length_a 6.7690(1)
_cell_length_b 15.6651(3)
_cell_length_c 14.3623(3)
_cell_measurement_reflns_used 13147
_cell_measurement_temperature 180(2)
_cell_measurement_theta_max 29.13
_cell_measurement_theta_min 1.02
_cell_volume 1509.25(5)
_computing_cell_refinement 'HKL Scalepack (Otwinowski & Minor 1997)'
_computing_data_collection 'Collect (Nonius B.V. 1998)'
_computing_data_reduction
;
 HKL Denzo and Scalepack (Otwinowski & Minor 1997)
;
_computing_publication_material 'SHELXL-97 (Sheldrick 1997)'
_computing_structure_refinement 'SHELXL-97 (Sheldrick 1997)'
_computing_structure_solution 'SIR-92 (Altomare et al. 1994)'
_diffrn_ambient_temperature 180(2)
_diffrn_measured_fraction_theta_full 0.993
_diffrn_measured_fraction_theta_max 0.993
_diffrn_measurement_device_type 'Nonius Kappa CCD'
_diffrn_measurement_method 'Thin slice \w and \f scans'
_diffrn_radiation_source 'fine-focus sealed tube'
_diffrn_radiation_type MoK\a
_diffrn_radiation_wavelength 0.71073
_diffrn_reflns_av_R_equivalents 0.0278
_diffrn_reflns_av_sigmaI/netI 0.0327
_diffrn_reflns_limit_h_max 9
_diffrn_reflns_limit_h_min -9
_diffrn_reflns_limit_k_max 21
_diffrn_reflns_limit_k_min -19
_diffrn_reflns_limit_l_max 19
_diffrn_reflns_limit_l_min -17
_diffrn_reflns_number 9955
_diffrn_reflns_theta_full 29.12
_diffrn_reflns_theta_max 29.12
_diffrn_reflns_theta_min 3.76
_exptl_absorpt_coefficient_mu 1.603
_exptl_absorpt_correction_T_max 0.853
_exptl_absorpt_correction_T_min 0.652
_exptl_absorpt_correction_type multi-scan
_exptl_absorpt_process_details
;
multi-scan from symmetry-related measurements 
 Sortav (Blessing 1995)
;
_exptl_crystal_colour yellow-colorless
_exptl_crystal_density_diffrn 1.191
_exptl_crystal_description block
_exptl_crystal_F_000 584
_exptl_crystal_size_max 0.32
_exptl_crystal_size_mid 0.23
_exptl_crystal_size_min 0.10
_refine_diff_density_max 0.366
_refine_diff_density_min -0.347
_refine_diff_density_rms 0.054
_refine_ls_extinction_method none
_refine_ls_goodness_of_fit_ref 1.032
_refine_ls_hydrogen_treatment mixed
_refine_ls_matrix_type full
_refine_ls_number_parameters 257
_refine_ls_number_reflns 4039
_refine_ls_number_restraints 0
_refine_ls_restrained_S_all 1.032
_refine_ls_R_factor_all 0.0335
_refine_ls_R_factor_gt 0.0267
_refine_ls_shift/su_max 0.001
_refine_ls_shift/su_mean 0.000
_refine_ls_structure_factor_coef Fsqd
_refine_ls_weighting_details 'calc w=1/[\s^2^(Fo^2^)+(0.0325P)^2^+0.3603P] where P=(Fo^2^+2Fc^2^)/3'
_refine_ls_weighting_scheme calc
_refine_ls_wR_factor_gt 0.0674
_refine_ls_wR_factor_ref 0.0709
_reflns_number_gt 3496
_reflns_number_total 4039
_reflns_threshold_expression >2sigma(I)
_cod_data_source_file ja072118msi20070604_053447.cif
_cod_data_source_block aw0407
_cod_database_code 4110033

loop_
_symmetry_equiv_pos_as_xyz
'x, y, z'
'-x+1/2, y+1/2, -z+1/2'
'-x, -y, -z'
'x-1/2, -y-1/2, z-1/2'

loop_
_atom_site_label
_atom_site_type_symbol
_atom_site_fract_x
_atom_site_fract_y
_atom_site_fract_z
_atom_site_U_iso_or_equiv
_atom_site_adp_type
_atom_site_occupancy
_atom_site_symmetry_multiplicity
_atom_site_calc_flag
Zn1 Zn 0.09143(2) 0.858458(11) 0.353017(11) 0.02651(7) Uani 1 1 d
Li1 Li 0.4607(4) 0.86073(17) 0.3421(2) 0.0355(6) Uani 1 1 d
N1 N 0.24512(15) 0.92289(7) 0.26411(7) 0.0228(2) Uani 1 1 d
C2 C 0.2040(2) 0.89543(10) 0.16457(9) 0.0302(3) Uani 1 1 d
C3 C 0.3509(3) 0.93777(13) 0.10599(13) 0.0473(4) Uani 1 1 d
H3A H 0.319(3) 0.9209(14) 0.0398(16) 0.065(6) Uiso 1 1 d
H3B H 0.479(3) 0.9167(13) 0.1260(14) 0.046(5) Uiso 1 1 d
C4 C 0.3523(4) 1.03555(14) 0.11761(15) 0.0607(6) Uani 1 1 d
H4A H 0.204(4) 1.0641(16) 0.0885(17) 0.078(8) Uiso 1 1 d
H4B H 0.449(4) 1.0633(16) 0.0797(17) 0.079(8) Uiso 1 1 d
C5 C 0.3998(3) 1.05861(12) 0.22201(14) 0.0470(4) Uani 1 1 d
H5A H 0.400(3) 1.1208(15) 0.2326(15) 0.054(6) Uiso 1 1 d
H5B H 0.535(3) 1.0382(12) 0.2496(13) 0.049(5) Uiso 1 1 d
C6 C 0.2539(2) 1.01593(9) 0.28139(10) 0.0304(3) Uani 1 1 d
C7 C 0.0509(3) 1.06175(12) 0.26425(15) 0.0463(4) Uani 1 1 d
H7B H 0.061(4) 1.1182(16) 0.2884(16) 0.062(6) Uiso 1 1 d
H7A H -0.039(3) 1.0351(14) 0.2961(15) 0.057(6) Uiso 1 1 d
H7C H -0.008(4) 1.0604(15) 0.1819(18) 0.078(7) Uiso 1 1 d
C8 C 0.3357(3) 1.02868(13) 0.38493(13) 0.0468(4) Uani 1 1 d
H8A H 0.238(3) 1.0044(12) 0.4225(13) 0.038(5) Uiso 1 1 d
H8B H 0.471(3) 0.9996(13) 0.4028(14) 0.055(6) Uiso 1 1 d
H8C H 0.347(3) 1.0888(16) 0.4008(16) 0.065(7) Uiso 1 1 d
C9 C 0.2397(3) 0.79891(12) 0.16418(13) 0.0457(4) Uani 1 1 d
H9C H 0.215(3) 0.7730(13) 0.1009(14) 0.051(5) Uiso 1 1 d
H9B H 0.386(3) 0.7840(12) 0.1921(14) 0.051(5) Uiso 1 1 d
H9A H 0.146(3) 0.7730(14) 0.1992(15) 0.060(6) Uiso 1 1 d
C10 C -0.0105(3) 0.90964(15) 0.11693(13) 0.0475(4) Uani 1 1 d
H10B H -0.038(3) 0.9710(15) 0.1072(15) 0.060(6) Uiso 1 1 d
H10A H -0.103(3) 0.8928(16) 0.1552(15) 0.056(6) Uiso 1 1 d
H10C H -0.032(3) 0.8799(14) 0.0580(17) 0.058(6) Uiso 1 1 d
C11 C 0.2814(2) 0.79892(12) 0.45643(11) 0.0370(3) Uani 1 1 d
H11B H 0.280(3) 0.7387(15) 0.4428(14) 0.054(6) Uiso 1 1 d
H11A H 0.421(3) 0.8142(13) 0.4671(13) 0.048(5) Uiso 1 1 d
C12 C 0.1986(3) 0.8132(2) 0.54908(14) 0.0642(7) Uani 1 1 d
H12A H 0.273(4) 0.7887(16) 0.6005(18) 0.081(8) Uiso 1 1 d
H12B H 0.067(4) 0.7970(16) 0.5454(17) 0.074(7) Uiso 1 1 d
H12C H 0.189(4) 0.8786(19) 0.5623(19) 0.084(9) Uiso 1 1 d
C13 C -0.2051(2) 0.84479(10) 0.35022(12) 0.0328(3) Uani 1 1 d
H13B H -0.271(3) 0.8773(12) 0.2991(14) 0.043(5) Uiso 1 1 d
H13A H -0.240(3) 0.8732(11) 0.4070(14) 0.043(5) Uiso 1 1 d
C14 C -0.2620(3) 0.75056(12) 0.34471(16) 0.0450(4) Uani 1 1 d
H14B H -0.223(3) 0.7222(14) 0.2904(15) 0.060(6) Uiso 1 1 d
H14A H -0.192(3) 0.7193(13) 0.3952(14) 0.049(5) Uiso 1 1 d
H14C H -0.402(3) 0.7371(14) 0.3459(13) 0.052(6) Uiso 1 1 d

loop_
_atom_site_aniso_label
_atom_site_aniso_U_11
_atom_site_aniso_U_22
_atom_site_aniso_U_33
_atom_site_aniso_U_23
_atom_site_aniso_U_13
_atom_site_aniso_U_12
Zn1 0.01552(9) 0.03510(11) 0.02927(10) 0.00454(6) 0.00434(6) 0.00052(6)
Li1 0.0209(11) 0.0451(15) 0.0401(14) 0.0083(11) 0.0030(10) 0.0048(10)
N1 0.0212(5) 0.0251(5) 0.0223(5) 0.0012(4) 0.0039(4) 0.0004(4)
C2 0.0322(7) 0.0338(7) 0.0245(6) -0.0014(5) 0.0027(5) 0.0003(6)
C3 0.0535(11) 0.0601(12) 0.0316(8) 0.0003(8) 0.0173(8) -0.0047(9)
C4 0.0808(15) 0.0586(13) 0.0462(10) 0.0141(9) 0.0209(10) -0.0165(12)
C5 0.0492(10) 0.0374(9) 0.0556(10) 0.0071(8) 0.0120(8) -0.0121(8)
C6 0.0322(7) 0.0268(7) 0.0317(7) -0.0004(5) 0.0019(6) -0.0006(6)
C7 0.0455(10) 0.0338(9) 0.0595(11) -0.0014(8) 0.0067(8) 0.0110(8)
C8 0.0602(12) 0.0388(9) 0.0388(9) -0.0079(7) -0.0026(8) -0.0061(9)
C9 0.0629(12) 0.0367(9) 0.0372(9) -0.0081(7) 0.0058(8) 0.0031(8)
C10 0.0428(9) 0.0609(13) 0.0346(8) -0.0007(8) -0.0099(7) 0.0006(9)
C11 0.0268(7) 0.0528(10) 0.0320(7) 0.0128(7) 0.0053(6) 0.0047(7)
C12 0.0438(11) 0.116(2) 0.0345(9) 0.0184(12) 0.0122(8) 0.0106(13)
C13 0.0169(6) 0.0441(8) 0.0380(8) 0.0048(7) 0.0055(6) 0.0003(6)
C14 0.0288(8) 0.0449(10) 0.0630(11) -0.0086(9) 0.0119(8) -0.0025(7)

loop_
_atom_type_symbol
_atom_type_description
_atom_type_scat_dispersion_real
_atom_type_scat_dispersion_imag
_atom_type_scat_source
C C 0.0033 0.0016 'International Tables Vol C Tables 4.2.6.8 and 6.1.1.4'
H H 0.0000 0.0000 'International Tables Vol C Tables 4.2.6.8 and 6.1.1.4'
Li Li -0.0003 0.0001 'International Tables Vol C Tables 4.2.6.8 and 6.1.1.4'
N N 0.0061 0.0033 'International Tables Vol C Tables 4.2.6.8 and 6.1.1.4'
Zn Zn 0.2839 1.4301 'International Tables Vol C Tables 4.2.6.8 and 6.1.1.4'

loop_
_geom_angle_atom_site_label_1
_geom_angle_atom_site_label_2
_geom_angle_atom_site_label_3
_geom_angle
_geom_angle_site_symmetry_1
_geom_angle_site_symmetry_3
C13 Zn1 N1 129.51(6) . .
C13 Zn1 C11 119.48(6) . .
N1 Zn1 C11 110.99(5) . .
C13 Zn1 Li1 172.96(8) . .
N1 Zn1 Li1 49.96(7) . .
C11 Zn1 Li1 61.44(8) . .
N1 Li1 C13 137.84(15) . 1_655
N1 Li1 C11 100.75(12) . .
C13 Li1 C11 121.29(12) 1_655 .
N1 Li1 Zn1 51.65(7) . .
C13 Li1 Zn1 170.39(13) 1_655 .
C11 Li1 Zn1 49.45(6) . .
N1 Li1 C14 146.10(16) . 1_655
C13 Li1 C14 36.36(7) 1_655 1_655
C11 Li1 C14 99.07(11) . 1_655
Zn1 Li1 C14 136.33(12) . 1_655
N1 Li1 H8B 74.6(5) . .
C13 Li1 H8B 96.0(5) 1_655 .
C11 Li1 H8B 96.5(5) . .
Zn1 Li1 H8B 88.3(5) . .
C14 Li1 H8B 129.8(6) 1_655 .
N1 Li1 H11A 120.9(6) . .
C13 Li1 H11A 99.7(6) 1_655 .
C11 Li1 H11A 23.5(6) . .
Zn1 Li1 H11A 71.6(6) . .
C14 Li1 H11A 85.9(6) 1_655 .
H8B Li1 H11A 90.3(8) . .
C6 N1 C2 116.49(11) . .
C6 N1 Li1 112.40(12) . .
C2 N1 Li1 115.69(12) . .
C6 N1 Zn1 113.49(8) . .
C2 N1 Zn1 114.70(9) . .
Li1 N1 Zn1 78.39(9) . .
N1 C2 C9 106.29(12) . .
N1 C2 C10 115.59(13) . .
C9 C2 C10 106.36(15) . .
N1 C2 C3 110.53(12) . .
C9 C2 C3 108.06(14) . .
C10 C2 C3 109.62(15) . .
C2 C3 C4 111.39(15) . .
C2 C3 H3A 109.9(13) . .
C4 C3 H3A 111.7(13) . .
C2 C3 H3B 108.7(12) . .
C4 C3 H3B 109.0(13) . .
H3A C3 H3B 106.0(18) . .
C5 C4 C3 109.73(16) . .
C5 C4 H4A 109.2(13) . .
C3 C4 H4A 111.3(13) . .
C5 C4 H4B 111.2(15) . .
C3 C4 H4B 111.5(14) . .
H4A C4 H4B 103.9(19) . .
C4 C5 C6 111.87(15) . .
C4 C5 H5A 112.3(13) . .
C6 C5 H5A 109.2(13) . .
C4 C5 H5B 112.0(11) . .
C6 C5 H5B 105.1(11) . .
H5A C5 H5B 106.0(17) . .
N1 C6 C8 107.06(12) . .
N1 C6 C7 114.69(13) . .
C8 C6 C7 107.10(15) . .
N1 C6 C5 110.43(13) . .
C8 C6 C5 107.80(14) . .
C7 C6 C5 109.47(14) . .
C6 C7 H7B 111.0(15) . .
C6 C7 H7A 110.4(14) . .
H7B C7 H7A 105.2(19) . .
C6 C7 H7C 108.8(12) . .
H7B C7 H7C 112.0(18) . .
H7A C7 H7C 109.3(18) . .
C6 C8 H8A 107.4(11) . .
C6 C8 H8B 112.4(11) . .
H8A C8 H8B 109.5(15) . .
C6 C8 H8C 111.3(13) . .
H8A C8 H8C 106.4(17) . .
H8B C8 H8C 109.6(18) . .
C2 C9 H9C 113.6(12) . .
C2 C9 H9B 111.2(11) . .
H9C C9 H9B 107.2(16) . .
C2 C9 H9A 107.7(13) . .
H9C C9 H9A 105.6(17) . .
H9B C9 H9A 111.5(17) . .
C2 C10 H10B 110.7(13) . .
C2 C10 H10A 111.5(13) . .
H10B C10 H10A 104(2) . .
C2 C10 H10C 110.3(14) . .
H10B C10 H10C 110.2(18) . .
H10A C10 H10C 110.4(19) . .
C12 C11 Zn1 107.24(12) . .
C12 C11 Li1 145.44(18) . .
Zn1 C11 Li1 69.10(8) . .
C12 C11 H11B 109.0(13) . .
Zn1 C11 H11B 108.1(13) . .
Li1 C11 H11B 104.5(13) . .
C12 C11 H11A 106.8(12) . .
Zn1 C11 H11A 120.4(12) . .
Li1 C11 H11A 55.3(12) . .
H11B C11 H11A 104.9(17) . .
C11 C12 H12A 114.5(16) . .
C11 C12 H12B 112.0(15) . .
H12A C12 H12B 111(2) . .
C11 C12 H12C 109.8(16) . .
H12A C12 H12C 108(2) . .
H12B C12 H12C 101(2) . .
C14 C13 Zn1 110.37(11) . .
C14 C13 Li1 81.98(11) . 1_455
Zn1 C13 Li1 167.44(11) . 1_455
C14 C13 H13B 112.7(12) . .
Zn1 C13 H13B 108.8(12) . .
Li1 C13 H13B 62.5(12) 1_455 .
C14 C13 H13A 113.1(11) . .
Zn1 C13 H13A 106.6(12) . .
Li1 C13 H13A 69.0(12) 1_455 .
H13B C13 H13A 104.8(16) . .
C13 C14 Li1 61.66(10) . 1_455
C13 C14 H14B 113.1(13) . .
Li1 C14 H14B 125.5(13) 1_455 .
C13 C14 H14A 111.3(12) . .
Li1 C14 H14A 130.8(12) 1_455 .
H14B C14 H14A 102.6(17) . .
C13 C14 H14C 116.6(13) . .
Li1 C14 H14C 55.2(13) 1_455 .
H14B C14 H14C 106.7(17) . .
H14A C14 H14C 105.3(17) . .

loop_
_geom_bond_atom_site_label_1
_geom_bond_atom_site_label_2
_geom_bond_distance
_geom_bond_site_symmetry_2
Zn1 C13 2.0137(14) .
Zn1 N1 2.0217(10) .
Zn1 C11 2.0538(15) .
Zn1 Li1 2.525(3) .
Li1 N1 1.974(3) .
Li1 C13 2.264(3) 1_655
Li1 C11 2.374(3) .
Li1 C14 2.547(3) 1_655
Li1 H8B 2.34(2) .
Li1 H11A 1.99(2) .
N1 C6 1.4782(18) .
N1 C2 1.4831(17) .
C2 C9 1.531(2) .
C2 C10 1.536(2) .
C2 C3 1.537(2) .
C3 C4 1.541(3) .
C3 H3A 0.98(2) .
C3 H3B 0.94(2) .
C4 C5 1.534(3) .
C4 H4A 1.13(3) .
C4 H4B 1.01(3) .
C5 C6 1.541(2) .
C5 H5A 0.99(2) .
C5 H5B 1.00(2) .
C6 C8 1.529(2) .
C6 C7 1.540(2) .
C7 H7B 0.95(2) .
C7 H7A 0.91(2) .
C7 H7C 1.20(3) .
C8 H8A 0.986(19) .
C8 H8B 1.02(2) .
C8 H8C 0.97(2) .
C9 H9C 0.99(2) .
C9 H9B 1.04(2) .
C9 H9A 0.95(2) .
C10 H10B 0.98(2) .
C10 H10A 0.92(2) .
C10 H10C 0.96(2) .
C11 C12 1.528(2) .
C11 H11B 0.96(2) .
C11 H11A 0.96(2) .
C12 H12A 0.92(3) .
C12 H12B 0.92(3) .
C12 H12C 1.05(3) .
C13 C14 1.525(2) .
C13 Li1 2.264(3) 1_455
C13 H13B 0.95(2) .
C13 H13A 0.99(2) .
C14 Li1 2.547(3) 1_455
C14 H14B 0.97(2) .
C14 H14A 0.95(2) .
C14 H14C 0.98(2) .
